data_1550425
loop_
_publ_author_name
'Goz\'alvez, Cristian'
'Zafra, Jos\'e L.'
'Saeki, Akinori'
'Melle-Franco, Manuel'
'Casado Cord\'on, Juan'
'Mateo-Alonso, Aurelio'

_publ_section_title
;
 Charge Transport Modulation in Pseudorotaxane 1D Stacks of Acene and
 Azaacene Derivatives
;
_journal_name_full 'Chemical Science'
_journal_paper_doi 10.1039/C8SC04845B
_journal_year 2019
_chemical_absolute_configuration unk
_chemical_compound_source 'synthesis as described'
_chemical_formula_moiety 'C46 H34 N6 O4, C12 H8 N2 O, 2(C2 H2 Cl4)'
_chemical_formula_sum 'C62 H46 Cl8 N8 O5'
_chemical_formula_weight 1266.67
_space_group_crystal_system orthorhombic
_space_group_IT_number 33
_space_group_name_Hall 'P 2c -2n'
_space_group_name_H-M_alt 'P n a 21'
_symmetry_cell_setting orthorhombic
_symmetry_Int_Tables_number 33
_symmetry_space_group_name_Hall 'P 2c -2n'
_symmetry_space_group_name_H-M 'P n a 21'
_atom_sites_solution_hydrogens geom
_atom_sites_solution_primary direct
_audit_creation_date 2015-05-18T15:57:03-00:00
_audit_creation_method 'WinGX routine CIF_UPDATE'
_audit_update_record
;
2018-07-29 deposited with the CCDC.
2019-01-09 downloaded from the CCDC.
;
_cell_angle_alpha 90
_cell_angle_beta 90
_cell_angle_gamma 90
_cell_formula_units_Z 4
_cell_length_a 34.5017(4)
_cell_length_b 10.56728(12)
_cell_length_c 14.7887(2)
_cell_measurement_reflns_used 20030
_cell_measurement_temperature 100.01(10)
_cell_measurement_theta_max 76.393
_cell_measurement_theta_min 3.904
_cell_measurement_wavelength 1.54184
_cell_volume 5391.80(11)
_computing_cell_refinement 'CrysAlis Pro (Oxford Diffraction Ltd., 2011)'
_computing_data_collection 'CrysAlis Pro (Oxford Diffraction Ltd., 2011)'
_computing_data_reduction 'CrysAlis Pro (Oxford Diffraction Ltd., 2011)'
_computing_molecular_graphics 'Diamond v.3.2f (Crystal Impact GbR, 2008)'
_computing_publication_material 'WinGX publication routines (Farrugia, 1999)'
_computing_structure_refinement 'SHELXL-97 (Sheldrick, 2008)'
_computing_structure_solution 'OLEX2 (Dolomanov et al, 2009)'
_diffrn_ambient_temperature 100.01(10)
_diffrn_detector 'CCD plate'
_diffrn_detector_area_resol_mean 5.2012
_diffrn_detector_type Atlas
_diffrn_measured_fraction_theta_full 1
_diffrn_measured_fraction_theta_max 1
_diffrn_measurement_details
;
#__ type_ start__ end____ width___ exp.time_
  1 omega -117.00  -27.00   1.0000    2.0000
omega____ theta____ kappa____ phi______ frames
    -      -40.9506  -37.0000   90.0000 90

#__ type_ start__ end____ width___ exp.time_
  2 omega   21.00   67.00   1.0000    2.0000
omega____ theta____ kappa____ phi______ frames
    -       40.9506  -37.0000   30.0000 46

#__ type_ start__ end____ width___ exp.time_
  3 omega   70.00   97.00   1.0000    2.0000
omega____ theta____ kappa____ phi______ frames
    -       40.9506  149.0000   75.0000 27

#__ type_ start__ end____ width___ exp.time_
  4 omega  -29.00   -3.00   1.0000    2.0000
omega____ theta____ kappa____ phi______ frames
    -       40.9506  -37.0000   30.0000 26

#__ type_ start__ end____ width___ exp.time_
  5 omega  102.00  152.00   1.0000    8.0000
omega____ theta____ kappa____ phi______ frames
    -      113.0000   45.0000  120.0000 50

#__ type_ start__ end____ width___ exp.time_
  6 omega   36.00   68.00   1.0000    8.0000
omega____ theta____ kappa____ phi______ frames
    -      113.0000  -30.0000  -30.0000 32

#__ type_ start__ end____ width___ exp.time_
  7 omega   40.00   69.00   1.0000    8.0000
omega____ theta____ kappa____ phi______ frames
    -      113.0000  -30.0000  -60.0000 29

#__ type_ start__ end____ width___ exp.time_
  8 omega   35.00   65.00   1.0000    8.0000
omega____ theta____ kappa____ phi______ frames
    -      113.0000  -30.0000    0.0000 30

#__ type_ start__ end____ width___ exp.time_
  9 omega   42.00   68.00   1.0000    8.0000
omega____ theta____ kappa____ phi______ frames
    -      113.0000  -45.0000    0.0000 26

#__ type_ start__ end____ width___ exp.time_
 10 omega   42.00  105.00   1.0000    8.0000
omega____ theta____ kappa____ phi______ frames
    -      113.0000 -111.0000  120.0000 63

#__ type_ start__ end____ width___ exp.time_
 11 omega   46.00   71.00   1.0000    8.0000
omega____ theta____ kappa____ phi______ frames
    -      113.0000  -45.0000   90.0000 25

#__ type_ start__ end____ width___ exp.time_
 12 omega  117.00  144.00   1.0000    8.0000
omega____ theta____ kappa____ phi______ frames
    -      113.0000  -77.0000 -150.0000 27

#__ type_ start__ end____ width___ exp.time_
 13 omega   44.00   78.00   1.0000    8.0000
omega____ theta____ kappa____ phi______ frames
    -      113.0000  -77.0000 -150.0000 34

#__ type_ start__ end____ width___ exp.time_
 14 omega  -66.00   33.00   1.0000    2.0000
omega____ theta____ kappa____ phi______ frames
    -      -40.9506   57.0000 -120.0000 99

#__ type_ start__ end____ width___ exp.time_
 15 omega -114.00  -21.00   1.0000    2.0000
omega____ theta____ kappa____ phi______ frames
    -      -40.9506  -57.0000    0.0000 93

#__ type_ start__ end____ width___ exp.time_
 16 omega   22.00   98.00   1.0000    2.0000
omega____ theta____ kappa____ phi______ frames
    -       40.9506 -125.0000  -30.0000 76

#__ type_ start__ end____ width___ exp.time_
 17 omega   74.00  100.00   1.0000    2.0000
omega____ theta____ kappa____ phi______ frames
    -       40.9506  149.0000   75.0000 26

#__ type_ start__ end____ width___ exp.time_
 18 omega -161.00 -112.00   1.0000    8.0000
omega____ theta____ kappa____ phi______ frames
    -      -83.0000 -111.0000  -30.0000 49

#__ type_ start__ end____ width___ exp.time_
 19 omega   35.00   69.00   1.0000    8.0000
omega____ theta____ kappa____ phi______ frames
    -      113.0000  -30.0000  -90.0000 34

#__ type_ start__ end____ width___ exp.time_
 20 omega   38.00  116.00   1.0000    8.0000
omega____ theta____ kappa____ phi______ frames
    -      113.0000 -111.0000 -150.0000 78

#__ type_ start__ end____ width___ exp.time_
 21 omega   38.00   81.00   1.0000    8.0000
omega____ theta____ kappa____ phi______ frames
    -      113.0000  -94.0000  -60.0000 43

#__ type_ start__ end____ width___ exp.time_
 22 omega   39.00   82.00   1.0000    8.0000
omega____ theta____ kappa____ phi______ frames
    -      113.0000  -77.0000   30.0000 43

#__ type_ start__ end____ width___ exp.time_
 23 omega  102.00  151.00   1.0000    8.0000
omega____ theta____ kappa____ phi______ frames
    -      113.0000   30.0000 -150.0000 49

#__ type_ start__ end____ width___ exp.time_
 24 omega  106.00  132.00   1.0000    8.0000
omega____ theta____ kappa____ phi______ frames
    -      113.0000  -77.0000   30.0000 26

#__ type_ start__ end____ width___ exp.time_
 25 omega   61.00   91.00   1.0000    8.0000
omega____ theta____ kappa____ phi______ frames
    -      113.0000 -111.0000  -90.0000 30

#__ type_ start__ end____ width___ exp.time_
 26 omega   35.00   60.00   1.0000    8.0000
omega____ theta____ kappa____ phi______ frames
    -      113.0000  -30.0000  150.0000 25

#__ type_ start__ end____ width___ exp.time_
 27 omega   37.00   63.00   1.0000    8.0000
omega____ theta____ kappa____ phi______ frames
    -      113.0000  -30.0000   60.0000 26

#__ type_ start__ end____ width___ exp.time_
 28 omega   85.00  116.00   1.0000    8.0000
omega____ theta____ kappa____ phi______ frames
    -      113.0000 -111.0000   90.0000 31

#__ type_ start__ end____ width___ exp.time_
 29 omega   49.00  108.00   1.0000    8.0000
omega____ theta____ kappa____ phi______ frames
    -      113.0000  -94.0000    0.0000 59

#__ type_ start__ end____ width___ exp.time_
 30 omega   88.00  142.00   1.0000    8.0000
omega____ theta____ kappa____ phi______ frames
    -      113.0000   45.0000 -180.0000 54

#__ type_ start__ end____ width___ exp.time_
 31 omega  133.00  158.00   1.0000    8.0000
omega____ theta____ kappa____ phi______ frames
    -      113.0000  -15.0000 -180.0000 25

#__ type_ start__ end____ width___ exp.time_
 32 omega   39.00   75.00   1.0000    8.0000
omega____ theta____ kappa____ phi______ frames
    -      113.0000  -45.0000 -180.0000 36

#__ type_ start__ end____ width___ exp.time_
 33 omega   86.00  133.00   1.0000    8.0000
omega____ theta____ kappa____ phi______ frames
    -      113.0000   45.0000   90.0000 47

#__ type_ start__ end____ width___ exp.time_
 34 omega   38.00   65.00   1.0000    8.0000
omega____ theta____ kappa____ phi______ frames
    -      113.0000 -111.0000  -60.0000 27

#__ type_ start__ end____ width___ exp.time_
 35 omega   83.00  114.00   1.0000    8.0000
omega____ theta____ kappa____ phi______ frames
    -      113.0000 -111.0000  -60.0000 31

#__ type_ start__ end____ width___ exp.time_
 36 omega   30.00  115.00   1.0000    8.0000
omega____ theta____ kappa____ phi______ frames
    -      113.0000  -15.0000 -180.0000 85
;
_diffrn_measurement_device '\k-geometry diffractometer'
_diffrn_measurement_device_type 'Agilent SuperNova'
_diffrn_measurement_method '\w scans'
_diffrn_orient_matrix_UB_11 -0.0272411
_diffrn_orient_matrix_UB_12 -0.0662932
_diffrn_orient_matrix_UB_13 -0.0677021
_diffrn_orient_matrix_UB_21 -0.0351233
_diffrn_orient_matrix_UB_22 0.0359714
_diffrn_orient_matrix_UB_23 0.0590332
_diffrn_orient_matrix_UB_31 -0.0043451
_diffrn_orient_matrix_UB_32 0.124741
_diffrn_orient_matrix_UB_33 -0.0527353
_diffrn_radiation_monochromator 'Multilayer optics'
_diffrn_radiation_probe x-ray
_diffrn_radiation_source 'Nova (Cu) X-ray micro-source'
_diffrn_radiation_type CuK\a
_diffrn_radiation_wavelength 1.54184
_diffrn_reflns_av_R_equivalents 0.0686
_diffrn_reflns_av_unetI/netI 0.0846
_diffrn_reflns_Laue_measured_fraction_full 1
_diffrn_reflns_Laue_measured_fraction_max 1
_diffrn_reflns_limit_h_max 18
_diffrn_reflns_limit_h_min -18
_diffrn_reflns_limit_k_max 42
_diffrn_reflns_limit_k_min -42
_diffrn_reflns_limit_l_max 13
_diffrn_reflns_limit_l_min -12
_diffrn_reflns_number 48460
_diffrn_reflns_point_group_measured_fraction_max 0.867
_diffrn_reflns_theta_full 67.684
_diffrn_reflns_theta_max 72.999
_diffrn_reflns_theta_min 2.561
_diffrn_source 'SuperNova (Cu) X-ray Source'
_diffrn_source_current 0.8
_diffrn_source_power 0.04
_diffrn_source_voltage 50
_exptl_absorpt_coefficient_mu 4.347
_exptl_absorpt_correction_T_max 0.83
_exptl_absorpt_correction_T_min 0.596
_exptl_absorpt_correction_type analytical
_exptl_absorpt_process_details
;
        CrysAlisPro, Agilent Technologies,
        Version 1.171.36.24 (release 03-12-2012 CrysAlis171 .NET)
        (compiled Dec  3 2012,18:21:49)
Analytical numeric absorption correction using a multifaceted crystal
                        model based on expressions derived by R.C. Clark & J.S.
        (Clark, R. C. & Reid, J. S. (1995). Acta Cryst. A51, 887-897)
;
_exptl_crystal_colour red
_exptl_crystal_density_diffrn 1.56
_exptl_crystal_density_method 'not measured'
_exptl_crystal_description prism
_exptl_crystal_F_000 2600
_exptl_crystal_size_max 0.1935
_exptl_crystal_size_mid 0.0825
_exptl_crystal_size_min 0.046
_refine_diff_density_max 1.184
_refine_diff_density_min -0.317
_refine_diff_density_rms 0.057
_refine_ls_abs_structure_details
;
 Flack x determined using 3219 quotients [(I+)-(I-)]/[(I+)+(I-)]
 (Parsons, Flack and Wagner, Acta Cryst. B69 (2013) 249-259).
;
_refine_ls_abs_structure_Flack -0.050(10)
_refine_ls_extinction_method none
_refine_ls_goodness_of_fit_ref 1.033
_refine_ls_hydrogen_treatment constr
_refine_ls_matrix_type full
_refine_ls_number_parameters 748
_refine_ls_number_reflns 9342
_refine_ls_number_restraints 1
_refine_ls_restrained_S_all 1.033
_refine_ls_R_factor_all 0.0416
_refine_ls_R_factor_gt 0.0389
_refine_ls_shift/su_max 0
_refine_ls_shift/su_mean 0
_refine_ls_structure_factor_coef Fsqd
_refine_ls_weighting_details 'w=1/[\s^2^(Fo^2^)+(0.0452P)^2^+3.6966P] where P=(Fo^2^+2Fc^2^)/3'
_refine_ls_weighting_scheme calc
_refine_ls_wR_factor_gt 0.0939
_refine_ls_wR_factor_ref 0.0963
_reflns_number_gt 8910
_reflns_number_total 9342
_reflns_threshold_expression 'I > 2\s(I)'
_cod_data_source_file c8sc04845b2.cif
_cod_data_source_block a2014496_cgm155_17_19
_cod_original_cell_volume 5391.81(12)
_cod_database_code 1550425

loop_
_space_group_symop_operation_xyz
'x, y, z'
'-x, -y, z+1/2'
'-x+1/2, y+1/2, z+1/2'
'x+1/2, -y+1/2, z'

loop_
_atom_site_label
_atom_site_type_symbol
_atom_site_fract_x
_atom_site_fract_y
_atom_site_fract_z
_atom_site_U_iso_or_equiv
_atom_site_adp_type
_atom_site_occupancy
_atom_site_calc_flag
O1A O 0.34803(8) 0.2062(3) 0.3998(2) 0.0214(6) Uani 1 d
O2A O 0.32243(8) 0.8628(3) 0.3640(2) 0.0216(6) Uani 1 d
O3A O 0.00176(8) 0.7237(2) 0.4289(2) 0.0191(6) Uani 1 d
O4A O 0.03293(8) 0.0693(2) 0.4617(2) 0.0185(6) Uani 1 d
N1A N 0.28866(9) 0.2840(3) 0.3662(3) 0.0161(7) Uani 1 d
H1A H 0.2742 0.3502 0.3532 0.019 Uiso 1 calc
N2A N 0.31936(9) 0.5263(3) 0.3706(2) 0.0140(6) Uani 1 d
N3A N 0.27056(9) 0.7317(3) 0.3598(3) 0.0162(7) Uani 1 d
H3A H 0.2615 0.6539 0.3605 0.019 Uiso 1 calc
N4A N 0.06111(9) 0.6401(3) 0.4012(3) 0.0163(7) Uani 1 d
H4A H 0.076 0.5724 0.3995 0.02 Uiso 1 calc
N5A N 0.03148(9) 0.4005(3) 0.4253(2) 0.0151(6) Uani 1 d
N6A N 0.07751(9) 0.1930(3) 0.3908(2) 0.0152(7) Uani 1 d
H6A H 0.0844 0.2701 0.3751 0.018 Uiso 1 calc
C1A C 0.32689(11) 0.2954(3) 0.3805(3) 0.0145(7) Uani 1 d
C2A C 0.34388(11) 0.4272(3) 0.3732(3) 0.0155(7) Uani 1 d
C3A C 0.38383(11) 0.4390(4) 0.3714(3) 0.0194(8) Uani 1 d
H3AA H 0.3999 0.366 0.3728 0.023 Uiso 1 calc
C4A C 0.40011(11) 0.5593(4) 0.3674(3) 0.0196(8) Uani 1 d
H4AA H 0.4274 0.5703 0.3659 0.024 Uiso 1 calc
C5A C 0.37531(11) 0.6630(4) 0.3657(3) 0.0181(8) Uani 1 d
H5A H 0.3853 0.7467 0.3638 0.022 Uiso 1 calc
C6A C 0.33547(11) 0.6414(3) 0.3667(3) 0.0150(7) Uani 1 d
C7A C 0.30879(11) 0.7550(3) 0.3631(3) 0.0162(7) Uani 1 d
C8A C 0.24464(11) 0.8415(4) 0.3550(3) 0.0191(8) Uani 1 d
H8AA H 0.2494 0.8868 0.2975 0.023 Uiso 1 calc
H8AB H 0.251 0.9 0.4052 0.023 Uiso 1 calc
C9A C 0.20234(11) 0.8073(3) 0.3606(3) 0.0168(8) Uani 1 d
C10A C 0.18018(11) 0.7947(3) 0.2823(3) 0.0171(8) Uani 1 d
C11A C 0.19712(13) 0.8038(4) 0.1939(3) 0.0234(9) Uani 1 d
H11A H 0.2244 0.8149 0.1887 0.028 Uiso 1 calc
C12A C 0.17556(15) 0.7972(4) 0.1177(4) 0.0288(10) Uani 1 d
H12A H 0.1877 0.8047 0.0602 0.035 Uiso 1 calc
C13A C 0.13490(14) 0.7791(4) 0.1234(4) 0.0278(10) Uani 1 d
H13A H 0.1199 0.7745 0.0697 0.033 Uiso 1 calc
C14A C 0.11750(13) 0.7683(4) 0.2047(3) 0.0244(9) Uani 1 d
H14A H 0.0903 0.7551 0.2068 0.029 Uiso 1 calc
C15A C 0.13863(11) 0.7761(3) 0.2880(3) 0.0181(8) Uani 1 d
C16A C 0.12064(11) 0.7691(3) 0.3738(3) 0.0181(8) Uani 1 d
C17A C 0.14349(11) 0.7773(3) 0.4523(3) 0.0162(8) Uani 1 d
C18A C 0.12625(12) 0.7679(4) 0.5402(3) 0.0213(9) Uani 1 d
H18A H 0.0993 0.7515 0.5452 0.026 Uiso 1 calc
C19A C 0.14778(14) 0.7821(4) 0.6168(3) 0.0274(10) Uani 1 d
H19A H 0.1357 0.7751 0.6744 0.033 Uiso 1 calc
C20A C 0.18786(14) 0.8071(4) 0.6110(3) 0.0270(10) Uani 1 d
H20A H 0.2025 0.8199 0.6647 0.032 Uiso 1 calc
C21A C 0.20576(12) 0.8132(4) 0.5291(3) 0.0214(9) Uani 1 d
H21A H 0.2329 0.8278 0.5267 0.026 Uiso 1 calc
C22A C 0.18467(11) 0.7980(3) 0.4465(3) 0.0166(8) Uani 1 d
C23A C 0.07698(11) 0.7662(3) 0.3814(3) 0.0209(9) Uani 1 d
H23A H 0.0689 0.8252 0.4299 0.025 Uiso 1 calc
H23B H 0.0657 0.797 0.324 0.025 Uiso 1 calc
C24A C 0.02341(11) 0.6311(3) 0.4219(3) 0.0148(7) Uani 1 d
C25A C 0.00747(11) 0.4991(3) 0.4354(3) 0.0141(7) Uani 1 d
C26A C -0.03165(11) 0.4870(4) 0.4566(3) 0.0173(8) Uani 1 d
H26A H -0.0475 0.5597 0.4645 0.021 Uiso 1 calc
C27A C -0.04714(12) 0.3662(4) 0.4659(3) 0.0198(8) Uani 1 d
H27A H -0.074 0.3545 0.4777 0.024 Uiso 1 calc
C28A C -0.02241(12) 0.2630(4) 0.4576(3) 0.0182(8) Uani 1 d
H28A H -0.0319 0.1792 0.4649 0.022 Uiso 1 calc
C29A C 0.01644(11) 0.2852(3) 0.4383(3) 0.0137(7) Uani 1 d
C30A C 0.04335(11) 0.1725(3) 0.4311(3) 0.0144(7) Uani 1 d
C31A C 0.10323(11) 0.0854(3) 0.3730(3) 0.0178(8) Uani 1 d
H31A H 0.0963 0.048 0.3137 0.021 Uiso 1 calc
H31B H 0.0988 0.02 0.4198 0.021 Uiso 1 calc
C32A C 0.14573(11) 0.1192(3) 0.3721(3) 0.0155(7) Uani 1 d
C33A C 0.16589(11) 0.1282(3) 0.4546(3) 0.0162(8) Uani 1 d
C34A C 0.14613(12) 0.1151(4) 0.5398(3) 0.0206(8) Uani 1 d
H34A H 0.1189 0.1012 0.5403 0.025 Uiso 1 calc
C35A C 0.16553(14) 0.1223(4) 0.6194(3) 0.0270(9) Uani 1 d
H35A H 0.1519 0.1117 0.6746 0.032 Uiso 1 calc
C36A C 0.20580(15) 0.1453(4) 0.6207(3) 0.0286(10) Uani 1 d
H36A H 0.219 0.1519 0.6769 0.034 Uiso 1 calc
C37A C 0.22585(13) 0.1582(4) 0.5422(3) 0.0237(9) Uani 1 d
H37A H 0.2529 0.1739 0.5446 0.028 Uiso 1 calc
C38A C 0.20718(11) 0.1486(3) 0.4556(3) 0.0165(8) Uani 1 d
C39A C 0.22776(11) 0.1549(3) 0.3731(3) 0.0173(8) Uani 1 d
C40A C 0.20763(11) 0.1469(3) 0.2902(3) 0.0162(8) Uani 1 d
C41A C 0.22719(13) 0.1517(4) 0.2046(3) 0.0223(9) Uani 1 d
H41A H 0.2546 0.16 0.2035 0.027 Uiso 1 calc
C42A C 0.20766(14) 0.1446(4) 0.1255(3) 0.0259(9) Uani 1 d
H42A H 0.2215 0.1464 0.07 0.031 Uiso 1 calc
C43A C 0.16648(14) 0.1346(4) 0.1245(3) 0.0256(9) Uani 1 d
H43A H 0.1529 0.1318 0.0687 0.031 Uiso 1 calc
C44A C 0.14667(12) 0.1289(4) 0.2045(3) 0.0207(8) Uani 1 d
H44A H 0.1192 0.1225 0.2032 0.025 Uiso 1 calc
C45A C 0.16596(11) 0.1325(3) 0.2900(3) 0.0157(7) Uani 1 d
C46A C 0.27179(11) 0.1571(3) 0.3731(3) 0.0211(8) Uani 1 d
H46A H 0.2812 0.117 0.4295 0.025 Uiso 1 calc
H46B H 0.2812 0.1054 0.3218 0.025 Uiso 1 calc
O1B O 0.23945(9) 0.4886(3) 0.2851(3) 0.0282(7) Uani 1 d
N1B N 0.20368(11) 0.4728(3) 0.2994(3) 0.0213(8) Uani 1 d
N2B N 0.12386(12) 0.4380(3) 0.3278(3) 0.0270(8) Uani 1 d
C1B C 0.19012(13) 0.4656(3) 0.3857(3) 0.0189(8) Uani 1 d
C2B C 0.21494(12) 0.4773(3) 0.4612(3) 0.0199(8) Uani 1 d
H2B H 0.2419 0.4905 0.4529 0.024 Uiso 1 calc
C3B C 0.19962(13) 0.4695(4) 0.5461(3) 0.0218(9) Uani 1 d
H3B H 0.2161 0.4779 0.5973 0.026 Uiso 1 calc
C4B C 0.15920(14) 0.4487(4) 0.5585(3) 0.0234(9) Uani 1 d
H4B H 0.1489 0.4427 0.618 0.028 Uiso 1 calc
C5B C 0.13525(12) 0.4373(4) 0.4866(3) 0.0234(9) Uani 1 d
H5B H 0.1084 0.4222 0.4963 0.028 Uiso 1 calc
C6B C 0.14944(13) 0.4475(4) 0.3977(3) 0.0205(9) Uani 1 d
C7B C 0.13852(15) 0.4468(4) 0.2440(4) 0.0290(11) Uani 1 d
C8B C 0.11231(15) 0.4382(4) 0.1690(4) 0.0350(12) Uani 1 d
H8B H 0.0853 0.4279 0.179 0.042 Uiso 1 calc
C9B C 0.12642(16) 0.4448(4) 0.0836(4) 0.0370(12) Uani 1 d
H9B H 0.1091 0.4385 0.0339 0.044 Uiso 1 calc
C10B C 0.16545(18) 0.4606(4) 0.0677(3) 0.0339(12) Uani 1 d
H10B H 0.1743 0.4651 0.007 0.041 Uiso 1 calc
C11B C 0.19233(16) 0.4702(4) 0.1375(4) 0.0307(11) Uani 1 d
H11B H 0.2191 0.4812 0.1253 0.037 Uiso 1 calc
C12B C 0.17838(16) 0.4628(4) 0.2273(3) 0.0289(11) Uani 1 d
Cl1D Cl -0.00946(3) 0.37075(10) 0.69095(8) 0.0267(2) Uani 1 d
Cl2D Cl 0.06753(3) 0.26161(8) 0.66439(8) 0.0246(2) Uani 1 d
Cl3D Cl 0.05926(3) 0.56149(9) 0.62467(7) 0.0229(2) Uani 1 d
Cl4D Cl 0.10124(3) 0.49585(10) 0.78878(8) 0.0239(2) Uani 1 d
C1D C 0.03889(12) 0.3632(4) 0.7323(3) 0.0205(8) Uani 1 d
H1D H 0.0384 0.3293 0.7954 0.025 Uiso 1 calc
C2D C 0.05539(12) 0.4975(4) 0.7342(3) 0.0189(8) Uani 1 d
H2D H 0.0374 0.5521 0.7702 0.023 Uiso 1 calc
Cl5D Cl -0.05806(3) 0.08403(10) 0.16248(9) 0.0294(2) Uani 1 d
Cl6D Cl 0.00538(3) -0.02630(10) 0.26467(8) 0.0279(2) Uani 1 d
Cl7D Cl 0.06010(3) 0.02426(12) 0.08493(9) 0.0322(3) Uani 1 d
Cl8D Cl 0.02481(3) 0.24484(10) 0.17027(11) 0.0399(3) Uani 1 d
C3D C -0.01137(12) 0.0154(4) 0.1560(3) 0.0215(8) Uani 1 d
H3D H -0.0134 -0.0638 0.1193 0.026 Uiso 1 calc
C4D C 0.01554(13) 0.1052(4) 0.1069(3) 0.0263(9) Uani 1 d
H4D H 0.0034 0.1294 0.0479 0.032 Uiso 1 calc

loop_
_atom_site_aniso_label
_atom_site_aniso_U_11
_atom_site_aniso_U_22
_atom_site_aniso_U_33
_atom_site_aniso_U_23
_atom_site_aniso_U_13
_atom_site_aniso_U_12
O1A 0.0158(13) 0.0157(13) 0.0326(18) 0.0017(12) 0.0019(12) 0.0038(10)
O2A 0.0166(13) 0.0148(12) 0.0334(18) -0.0031(12) 0.0039(13) -0.0016(10)
O3A 0.0181(14) 0.0132(12) 0.0260(16) -0.0001(11) -0.0007(12) 0.0030(10)
O4A 0.0204(13) 0.0128(12) 0.0222(15) 0.0024(11) 0.0025(12) -0.0020(10)
N1A 0.0152(15) 0.0123(14) 0.0209(18) 0.0005(13) 0.0017(14) 0.0013(11)
N2A 0.0121(14) 0.0158(14) 0.0140(16) -0.0007(12) 0.0016(13) 0.0010(11)
N3A 0.0129(15) 0.0111(14) 0.0247(18) 0.0000(13) 0.0024(14) 0.0010(11)
N4A 0.0137(15) 0.0088(14) 0.0264(19) 0.0017(12) -0.0009(13) -0.0003(11)
N5A 0.0145(14) 0.0150(14) 0.0158(16) 0.0008(12) -0.0014(13) -0.0019(12)
N6A 0.0126(15) 0.0094(13) 0.0235(18) 0.0009(12) 0.0009(13) 0.0000(11)
C1A 0.0128(17) 0.0150(16) 0.016(2) -0.0009(14) 0.0031(15) 0.0007(13)
C2A 0.0133(17) 0.0163(17) 0.017(2) 0.0007(15) 0.0011(15) 0.0005(13)
C3A 0.0160(18) 0.0185(18) 0.024(2) 0.0026(17) 0.0011(17) 0.0033(14)
C4A 0.0112(17) 0.0234(19) 0.024(2) 0.0034(17) 0.0019(16) -0.0002(14)
C5A 0.0168(18) 0.0164(17) 0.021(2) 0.0019(16) 0.0007(16) -0.0016(14)
C6A 0.0159(18) 0.0149(17) 0.0142(19) -0.0008(14) 0.0016(16) 0.0030(14)
C7A 0.0166(18) 0.0153(17) 0.0167(19) -0.0019(15) 0.0046(15) 0.0009(14)
C8A 0.0173(18) 0.0134(17) 0.027(2) 0.0003(15) 0.0019(17) 0.0027(14)
C9A 0.0160(18) 0.0083(15) 0.026(2) 0.0003(15) 0.0019(16) 0.0017(12)
C10A 0.0203(19) 0.0080(15) 0.023(2) 0.0001(15) 0.0011(17) 0.0029(13)
C11A 0.027(2) 0.0178(18) 0.026(2) 0.0003(16) 0.0049(18) 0.0050(16)
C12A 0.038(3) 0.025(2) 0.024(2) -0.0013(18) 0.005(2) 0.0048(18)
C13A 0.036(2) 0.021(2) 0.027(2) -0.0019(18) -0.007(2) 0.0007(17)
C14A 0.023(2) 0.0176(19) 0.033(3) -0.0007(17) -0.0092(19) -0.0025(15)
C15A 0.0196(19) 0.0075(15) 0.027(2) 0.0010(15) -0.0041(17) 0.0005(13)
C16A 0.0187(19) 0.0069(15) 0.029(2) 0.0013(15) -0.0017(17) 0.0004(13)
C17A 0.0156(18) 0.0085(15) 0.024(2) 0.0001(14) 0.0005(16) 0.0035(13)
C18A 0.022(2) 0.0126(17) 0.029(2) -0.0002(15) 0.0059(18) 0.0011(14)
C19A 0.040(3) 0.020(2) 0.022(2) -0.0006(17) 0.007(2) 0.0072(17)
C20A 0.037(2) 0.021(2) 0.023(2) -0.0033(17) -0.006(2) 0.0116(18)
C21A 0.0184(19) 0.0181(18) 0.028(2) 0.0005(16) -0.0043(18) 0.0054(14)
C22A 0.0163(18) 0.0106(16) 0.023(2) -0.0008(15) -0.0006(16) 0.0014(13)
C23A 0.0168(19) 0.0115(17) 0.034(3) 0.0005(16) -0.0008(18) -0.0008(13)
C24A 0.0161(18) 0.0150(17) 0.0134(19) -0.0013(14) -0.0016(15) 0.0004(13)
C25A 0.0149(18) 0.0142(16) 0.0133(19) -0.0005(14) -0.0013(15) -0.0008(13)
C26A 0.0160(18) 0.0159(17) 0.020(2) 0.0009(15) 0.0008(16) 0.0023(14)
C27A 0.0133(17) 0.0195(19) 0.027(2) 0.0042(16) 0.0050(16) -0.0001(14)
C28A 0.0189(19) 0.0158(18) 0.020(2) 0.0004(15) -0.0010(16) -0.0025(14)
C29A 0.0131(17) 0.0146(17) 0.0135(19) 0.0008(14) -0.0016(14) -0.0004(13)
C30A 0.0133(16) 0.0140(16) 0.0161(19) -0.0029(14) -0.0025(15) -0.0024(13)
C31A 0.0154(18) 0.0092(15) 0.029(2) -0.0018(15) 0.0009(17) 0.0004(13)
C32A 0.0177(18) 0.0081(15) 0.021(2) -0.0006(15) -0.0003(16) 0.0017(12)
C33A 0.0185(19) 0.0102(16) 0.020(2) 0.0003(14) -0.0001(16) 0.0021(13)
C34A 0.023(2) 0.0161(17) 0.023(2) 0.0023(16) 0.0059(18) 0.0039(15)
C35A 0.040(3) 0.021(2) 0.020(2) 0.0022(17) 0.004(2) 0.0061(18)
C36A 0.040(3) 0.022(2) 0.024(2) 0.0007(18) -0.012(2) 0.0010(17)
C37A 0.026(2) 0.0185(19) 0.026(2) -0.0013(17) -0.0100(19) -0.0007(15)
C38A 0.0189(19) 0.0100(16) 0.021(2) 0.0005(14) -0.0037(16) 0.0021(13)
C39A 0.0173(18) 0.0085(15) 0.026(2) -0.0004(15) -0.0008(17) 0.0003(13)
C40A 0.0170(18) 0.0099(16) 0.022(2) 0.0000(15) 0.0032(17) 0.0004(13)
C41A 0.0228(19) 0.0144(18) 0.030(2) 0.0005(16) 0.0070(18) 0.0007(15)
C42A 0.035(2) 0.021(2) 0.022(2) -0.0016(17) 0.010(2) -0.0002(16)
C43A 0.036(2) 0.0189(19) 0.022(2) -0.0034(17) -0.005(2) 0.0016(17)
C44A 0.0218(19) 0.0154(18) 0.025(2) -0.0010(15) -0.0029(17) -0.0005(14)
C45A 0.0181(18) 0.0079(15) 0.021(2) -0.0001(14) -0.0007(16) 0.0012(12)
C46A 0.0159(18) 0.0125(16) 0.035(2) 0.0000(17) 0.0005(18) 0.0010(14)
O1B 0.0223(14) 0.0265(15) 0.0359(19) -0.0003(14) -0.0025(15) -0.0004(12)
N1B 0.0266(18) 0.0119(14) 0.025(2) 0.0016(14) 0.0048(16) -0.0002(12)
N2B 0.039(2) 0.0111(15) 0.030(2) -0.0013(14) -0.0063(18) 0.0049(14)
C1B 0.028(2) 0.0085(15) 0.020(2) -0.0004(14) -0.0009(17) 0.0011(14)
C2B 0.0207(19) 0.0118(17) 0.027(2) -0.0021(16) 0.0003(18) 0.0002(14)
C3B 0.028(2) 0.0163(18) 0.021(2) -0.0022(16) 0.0007(18) 0.0012(15)
C4B 0.032(2) 0.0156(18) 0.023(2) -0.0017(16) 0.0076(18) 0.0018(16)
C5B 0.0200(19) 0.0150(18) 0.035(3) -0.0030(17) 0.0044(18) 0.0009(14)
C6B 0.026(2) 0.0101(16) 0.025(2) -0.0022(15) -0.0018(17) 0.0020(14)
C7B 0.036(2) 0.0105(17) 0.041(3) 0.0010(17) -0.012(2) 0.0036(16)
C8B 0.037(3) 0.018(2) 0.050(3) 0.000(2) -0.014(3) 0.0030(17)
C9B 0.043(3) 0.023(2) 0.045(3) 0.000(2) -0.015(3) 0.001(2)
C10B 0.065(4) 0.016(2) 0.022(3) 0.0012(17) -0.010(2) 0.004(2)
C11B 0.041(3) 0.0179(19) 0.033(3) 0.0012(18) 0.002(2) -0.0034(18)
C12B 0.058(3) 0.0080(17) 0.021(2) 0.0031(16) -0.003(2) 0.0017(18)
Cl1D 0.0158(4) 0.0377(5) 0.0266(5) 0.0038(4) -0.0033(4) -0.0059(4)
Cl2D 0.0285(5) 0.0177(4) 0.0276(5) -0.0039(4) 0.0028(4) 0.0017(3)
Cl3D 0.0277(5) 0.0198(4) 0.0212(5) 0.0050(4) 0.0024(4) -0.0008(4)
Cl4D 0.0173(4) 0.0317(5) 0.0227(5) -0.0031(4) -0.0025(4) -0.0039(3)
C1D 0.0175(19) 0.024(2) 0.020(2) 0.0008(16) 0.0003(16) 0.0004(15)
C2D 0.0198(19) 0.0206(19) 0.016(2) -0.0009(15) 0.0008(16) 0.0008(15)
Cl5D 0.0176(4) 0.0310(5) 0.0397(6) 0.0111(5) 0.0002(5) 0.0063(4)
Cl6D 0.0285(5) 0.0323(5) 0.0229(5) 0.0066(4) -0.0073(4) 0.0013(4)
Cl7D 0.0161(4) 0.0461(6) 0.0343(6) -0.0106(5) 0.0009(4) -0.0030(4)
Cl8D 0.0356(6) 0.0201(5) 0.0639(9) -0.0004(5) -0.0061(6) -0.0064(4)
C3D 0.0193(18) 0.0213(18) 0.024(2) 0.0006(17) -0.0058(18) 0.0031(14)
C4D 0.024(2) 0.028(2) 0.027(3) 0.0047(18) -0.0058(18) -0.0026(16)

loop_
_atom_type_symbol
_atom_type_number_in_cell
C 248
H 184
Cl 32
N 32
O 20

loop_
_exptl_crystal_face_index_h
_exptl_crystal_face_index_k
_exptl_crystal_face_index_l
_exptl_crystal_face_perp_dist
-2 6 -5 0.0279
1 -3 2 0.0478
1 1 10 0.0858
1 0 0 0.0246
-1 0 0 0.0214
-1 0 -3 0.0591
0 2 1 0.0813

loop_
_geom_angle_atom_site_label_1
_geom_angle_atom_site_label_2
_geom_angle_atom_site_label_3
_geom_angle
C1A N1A C46A 117.5(3)
C6A N2A C2A 116.6(3)
C7A N3A C8A 117.1(3)
C24A N4A C23A 118.1(3)
C29A N5A C25A 116.9(3)
C30A N6A C31A 119.1(3)
O1A C1A N1A 123.5(3)
O1A C1A C2A 119.6(3)
N1A C1A C2A 116.9(3)
N2A C2A C1A 118.3(3)
N2A C2A C3A 123.7(3)
C3A C2A C1A 118.0(3)
C2A C3A C4A 119.0(3)
C5A C4A C3A 118.2(3)
C4A C5A C6A 118.5(3)
N2A C6A C5A 124.0(3)
N2A C6A C7A 118.0(3)
C5A C6A C7A 118.0(3)
O2A C7A N3A 123.0(3)
O2A C7A C6A 120.0(3)
N3A C7A C6A 116.9(3)
N3A C8A C9A 113.5(3)
C10A C9A C8A 120.6(4)
C10A C9A C22A 120.2(4)
C22A C9A C8A 119.0(4)
C9A C10A C11A 121.8(4)
C9A C10A C15A 120.5(4)
C11A C10A C15A 117.7(4)
C12A C11A C10A 122.1(4)
C11A C12A C13A 120.1(5)
C14A C13A C12A 120.3(5)
C13A C14A C15A 122.3(4)
C14A C15A C10A 117.4(4)
C16A C15A C10A 119.5(4)
C16A C15A C14A 123.0(4)
C15A C16A C23A 120.4(4)
C17A C16A C15A 119.4(4)
C17A C16A C23A 119.9(4)
C16A C17A C18A 120.8(4)
C16A C17A C22A 120.9(4)
C18A C17A C22A 118.3(4)
C19A C18A C17A 121.4(4)
C18A C19A C20A 120.3(4)
C21A C20A C19A 120.5(4)
C20A C21A C22A 121.6(4)
C9A C22A C17A 119.4(4)
C9A C22A C21A 122.7(4)
C21A C22A C17A 117.9(4)
N4A C23A C16A 113.9(3)
O3A C24A N4A 123.4(3)
O3A C24A C25A 120.0(3)
N4A C24A C25A 116.7(3)
N5A C25A C24A 118.5(3)
N5A C25A C26A 123.6(3)
C26A C25A C24A 117.9(3)
C27A C26A C25A 118.7(3)
C28A C27A C26A 118.4(4)
C27A C28A C29A 118.5(4)
N5A C29A C28A 123.8(3)
N5A C29A C30A 117.9(3)
C28A C29A C30A 118.2(3)
O4A C30A N6A 124.3(3)
O4A C30A C29A 119.4(3)
N6A C30A C29A 116.3(3)
N6A C31A C32A 113.9(3)
C33A C32A C31A 119.3(4)
C33A C32A C45A 119.7(3)
C45A C32A C31A 120.8(4)
C32A C33A C34A 121.2(4)
C32A C33A C38A 120.5(4)
C34A C33A C38A 118.3(4)
C35A C34A C33A 121.4(4)
C34A C35A C36A 120.5(4)
C37A C36A C35A 120.5(4)
C36A C37A C38A 121.8(4)
C37A C38A C33A 117.6(4)
C39A C38A C33A 119.7(4)
C39A C38A C37A 122.7(4)
C38A C39A C40A 120.0(3)
C38A C39A C46A 120.2(4)
C40A C39A C46A 119.5(4)
C39A C40A C41A 122.2(4)
C39A C40A C45A 119.8(4)
C41A C40A C45A 118.0(4)
C42A C41A C40A 121.8(4)
C41A C42A C43A 120.7(4)
C44A C43A C42A 119.5(4)
C43A C44A C45A 122.1(4)
C32A C45A C40A 120.1(4)
C32A C45A C44A 122.0(4)
C44A C45A C40A 117.9(4)
N1A C46A C39A 114.3(3)
O1B N1B C1B 120.0(4)
O1B N1B C12B 119.8(4)
C1B N1B C12B 120.2(4)
C7B N2B C6B 116.8(4)
N1B C1B C2B 121.8(4)
N1B C1B C6B 117.5(4)
C2B C1B C6B 120.7(4)
C3B C2B C1B 119.1(4)
C2B C3B C4B 120.5(4)
C5B C4B C3B 120.7(4)
C4B C5B C6B 121.0(4)
N2B C6B C1B 123.5(4)
N2B C6B C5B 118.5(4)
C5B C6B C1B 117.9(4)
N2B C7B C8B 118.2(5)
N2B C7B C12B 122.6(4)
C12B C7B C8B 119.2(5)
C9B C8B C7B 119.4(5)
C8B C9B C10B 121.2(5)
C9B C10B C11B 122.2(5)
C10B C11B C12B 117.8(5)
N1B C12B C7B 119.3(4)
N1B C12B C11B 120.3(5)
C7B C12B C11B 120.3(5)
Cl2D C1D Cl1D 110.8(2)
C2D C1D Cl1D 108.3(3)
C2D C1D Cl2D 111.4(3)
Cl3D C2D Cl4D 110.8(2)
C1D C2D Cl3D 111.6(3)
C1D C2D Cl4D 109.3(3)
Cl6D C3D Cl5D 110.6(3)
C4D C3D Cl5D 109.1(3)
C4D C3D Cl6D 113.1(3)
Cl8D C4D Cl7D 109.7(2)
C3D C4D Cl7D 108.3(3)
C3D C4D Cl8D 112.2(3)

loop_
_geom_bond_atom_site_label_1
_geom_bond_atom_site_label_2
_geom_bond_distance
O1A C1A 1.226(5)
O2A C7A 1.233(5)
O3A C24A 1.236(5)
O4A C30A 1.234(5)
N1A C1A 1.341(5)
N1A C46A 1.465(5)
N2A C2A 1.347(5)
N2A C6A 1.338(5)
N3A C7A 1.343(5)
N3A C8A 1.467(5)
N4A C23A 1.470(5)
N4A C24A 1.340(5)
N5A C25A 1.340(5)
N5A C29A 1.339(5)
N6A C30A 1.339(5)
N6A C31A 1.466(5)
C1A C2A 1.515(5)
C2A C3A 1.384(5)
C3A C4A 1.391(5)
C4A C5A 1.391(5)
C5A C6A 1.393(5)
C6A C7A 1.514(5)
C8A C9A 1.506(5)
C9A C10A 1.394(6)
C9A C22A 1.412(6)
C10A C11A 1.436(6)
C10A C15A 1.449(5)
C11A C12A 1.352(7)
C12A C13A 1.419(7)
C13A C14A 1.349(7)
C14A C15A 1.434(6)
C15A C16A 1.415(6)
C16A C17A 1.406(6)
C16A C23A 1.511(5)
C17A C18A 1.433(6)
C17A C22A 1.440(5)
C18A C19A 1.363(7)
C19A C20A 1.410(7)
C20A C21A 1.362(7)
C21A C22A 1.431(6)
C24A C25A 1.512(5)
C25A C26A 1.391(5)
C26A C27A 1.390(6)
C27A C28A 1.390(5)
C28A C29A 1.390(6)
C29A C30A 1.514(5)
C31A C32A 1.509(5)
C32A C33A 1.407(6)
C32A C45A 1.408(6)
C33A C34A 1.439(6)
C33A C38A 1.441(5)
C34A C35A 1.356(7)
C35A C36A 1.411(7)
C36A C37A 1.358(7)
C37A C38A 1.437(6)
C38A C39A 1.412(6)
C39A C40A 1.412(6)
C39A C46A 1.519(5)
C40A C41A 1.435(6)
C40A C45A 1.446(5)
C41A C42A 1.352(7)
C42A C43A 1.425(7)
C43A C44A 1.367(7)
C44A C45A 1.430(6)
O1B N1B 1.263(5)
N1B C1B 1.362(6)
N1B C12B 1.383(6)
N2B C6B 1.363(6)
N2B C7B 1.342(7)
C1B C2B 1.412(6)
C1B C6B 1.428(6)
C2B C3B 1.365(6)
C3B C4B 1.424(6)
C4B C5B 1.352(7)
C5B C6B 1.407(7)
C7B C8B 1.435(7)
C7B C12B 1.408(7)
C8B C9B 1.354(9)
C9B C10B 1.377(8)
C10B C11B 1.392(7)
C11B C12B 1.413(7)
Cl1D C1D 1.779(4)
Cl2D C1D 1.771(4)
Cl3D C2D 1.760(4)
Cl4D C2D 1.776(4)
C1D C2D 1.530(6)
Cl5D C3D 1.769(4)
Cl6D C3D 1.764(5)
Cl7D C4D 1.789(5)
Cl8D C4D 1.777(5)
C3D C4D 1.513(6)
